data_4028698
loop_
_publ_author_name
'Zhanqian Yu'
'Marcin Ptaszek'

_publ_section_title
;
 Near-IR Emissive Chlorin-Bacteriochlorin Energy-Transfer Dyads with a
 Common Donor and Acceptors with Tunable Emission Wavelength
;
_journal_name_full 'Journal of Organic Chemistry'
_journal_page_first 10678
_journal_page_last 10691
_journal_paper_doi 10.1021/jo4016858
_journal_volume 78
_journal_year 2013
_chemical_formula_moiety 'C51 H44 N4 O3, 0.5(C6 H12)'
_chemical_formula_sum 'C54 H50 N4 O3'
_chemical_formula_weight 802.98
_chemical_name_systematic
; 
 ? 
;
_space_group_IT_number 2
_symmetry_cell_setting triclinic
_symmetry_space_group_name_Hall '-P 1'
_symmetry_space_group_name_H-M 'P -1'
_atom_sites_solution_hydrogens difmap
_atom_sites_solution_primary direct
_atom_sites_solution_secondary difmap
_audit_creation_method SHELXL-97
_cell_angle_alpha 86.147(2)
_cell_angle_beta 66.914(3)
_cell_angle_gamma 69.377(3)
_cell_formula_units_Z 2
_cell_length_a 12.2436(4)
_cell_length_b 14.2193(4)
_cell_length_c 14.3945(4)
_cell_measurement_reflns_used 8818
_cell_measurement_temperature 110(2)
_cell_measurement_theta_max 25.13
_cell_measurement_theta_min 1.93
_cell_volume 2150.27(13)
_computing_cell_refinement
;
CrysAlisPro, Agilent Technologies,
Version 1.171.35.11 (release 16-05-2011 CrysAlis171 .NET)
(compiled May 16 2011,17:55:39)
;
_computing_data_collection
;
CrysAlisPro, Agilent Technologies,
Version 1.171.35.11 (release 16-05-2011 CrysAlis171 .NET)
(compiled May 16 2011,17:55:39)
;
_computing_data_reduction
;
CrysAlisPro, Agilent Technologies,
Version 1.171.35.11 (release 16-05-2011 CrysAlis171 .NET)
(compiled May 16 2011,17:55:39)
;
_computing_molecular_graphics 'SHELXTL v6.10 (Sheldrick, 2008)'
_computing_publication_material 'SHELXTL v6.10 (Sheldrick, 2008)'
_computing_structure_refinement 'SHELXL-97 (Sheldrick, 2008)'
_computing_structure_solution 'SHELXS-97 (Sheldrick, 2008)'
_diffrn_ambient_temperature 110(2)
_diffrn_detector_area_resol_mean 15.989
_diffrn_measured_fraction_theta_full 0.999
_diffrn_measured_fraction_theta_max 0.999
_diffrn_measurement_device_type 'Goniometer KM4/Xcalibur, detector: Sapphire3'
_diffrn_measurement_method '\w scans'
_diffrn_radiation_monochromator graphite
_diffrn_radiation_source 'Enhance (Mo) x-ray Source'
_diffrn_radiation_type MoK\a
_diffrn_radiation_wavelength 0.71073
_diffrn_reflns_av_R_equivalents 0.0267
_diffrn_reflns_av_sigmaI/netI 0.0344
_diffrn_reflns_limit_h_max 14
_diffrn_reflns_limit_h_min -14
_diffrn_reflns_limit_k_max 16
_diffrn_reflns_limit_k_min -16
_diffrn_reflns_limit_l_max 14
_diffrn_reflns_limit_l_min -17
_diffrn_reflns_number 19705
_diffrn_reflns_theta_full 25.00
_diffrn_reflns_theta_max 25.00
_diffrn_reflns_theta_min 1.94
_exptl_absorpt_coefficient_mu 0.077
_exptl_absorpt_correction_T_max 0.992
_exptl_absorpt_correction_T_min 0.973
_exptl_absorpt_correction_type analytical
_exptl_absorpt_process_details
;
CrysAlisPro, Agilent Technologies,
Version 1.171.35.11 (release 16-05-2011 CrysAlis171 .NET)
(compiled May 16 2011,17:55:39)
Analytical numeric absorption correction using a multifaceted crystal
            model based on expressions derived by R.C. Clark & J.S. Reid.
(Clark, R. C. & Reid, J. S. (1995). Acta Cryst. A51, 887-897)
;
_exptl_crystal_colour 'dark purple'
_exptl_crystal_density_diffrn 1.240
_exptl_crystal_description 'irregular block'
_exptl_crystal_F_000 852
_exptl_crystal_size_max 0.52
_exptl_crystal_size_mid 0.30
_exptl_crystal_size_min 0.15
_refine_diff_density_max 0.418
_refine_diff_density_min -0.304
_refine_diff_density_rms 0.045
_refine_ls_extinction_method none
_refine_ls_goodness_of_fit_ref 1.052
_refine_ls_hydrogen_treatment mixed
_refine_ls_matrix_type full
_refine_ls_number_parameters 595
_refine_ls_number_reflns 7561
_refine_ls_number_restraints 106
_refine_ls_restrained_S_all 1.048
_refine_ls_R_factor_all 0.0563
_refine_ls_R_factor_gt 0.0422
_refine_ls_shift/su_max 0.001
_refine_ls_shift/su_mean 0.000
_refine_ls_structure_factor_coef Fsqd
_refine_ls_weighting_details 'calc w=1/[\s^2^(Fo^2^)+(0.0652P)^2^+0.5330P] where P=(Fo^2^+2Fc^2^)/3'
_refine_ls_weighting_scheme calc
_refine_ls_wR_factor_gt 0.1156
_refine_ls_wR_factor_ref 0.1226
_reflns_number_gt 6014
_reflns_number_total 7561
_reflns_threshold_expression I>2\s(I)
_cod_data_source_file jo4016858_si_001.cif
_cod_data_source_block x1012a
_cod_database_code 4028698

loop_
_symmetry_equiv_pos_as_xyz
'x, y, z'
'-x, -y, -z'

loop_
_atom_site_label
_atom_site_type_symbol
_atom_site_fract_x
_atom_site_fract_y
_atom_site_fract_z
_atom_site_U_iso_or_equiv
_atom_site_adp_type
_atom_site_occupancy
_atom_site_symmetry_multiplicity
_atom_site_calc_flag
_atom_site_refinement_flags
_atom_site_disorder_assembly
_atom_site_disorder_group
C1 C -0.86883(18) 0.79670(14) 0.51524(17) 0.0463(5) Uani 1 1 d . . .
H1A H -0.9223 0.7557 0.5283 0.069 Uiso 1 1 calc R . .
H1B H -0.8534 0.8210 0.4476 0.069 Uiso 1 1 calc R . .
H1C H -0.9120 0.8544 0.5661 0.069 Uiso 1 1 calc R . .
C2 C -0.75663(16) 0.69156(13) 0.60641(14) 0.0365(4) Uani 1 1 d . . .
C3 C -0.62920(15) 0.63404(12) 0.60692(13) 0.0325(4) Uani 1 1 d . . .
C4 C -0.62120(17) 0.58972(15) 0.69398(14) 0.0429(5) Uani 1 1 d . . .
H4 H -0.6967 0.5968 0.7520 0.051 Uiso 1 1 calc R . .
C5 C -0.50443(17) 0.53529(15) 0.69702(14) 0.0419(4) Uani 1 1 d . . .
H5 H -0.5002 0.5053 0.7571 0.050 Uiso 1 1 calc R . .
C6 C -0.39229(15) 0.52418(12) 0.61199(13) 0.0310(4) Uani 1 1 d . . .
C7 C -0.40153(15) 0.56914(11) 0.52496(13) 0.0308(4) Uani 1 1 d . . .
H7 H -0.3264 0.5624 0.4667 0.037 Uiso 1 1 calc R . .
C8 C -0.51834(15) 0.62325(12) 0.52251(13) 0.0320(4) Uani 1 1 d . . .
H8 H -0.5230 0.6534 0.4626 0.038 Uiso 1 1 calc R . .
C9 C -0.26980(16) 0.46839(12) 0.61255(12) 0.0313(4) Uani 1 1 d . . .
C10 C -0.16438(15) 0.42502(12) 0.60929(12) 0.0286(4) Uani 1 1 d . . .
C11 C -0.03754(15) 0.37637(11) 0.60137(12) 0.0266(3) Uani 1 1 d . A .
C12 C 0.00579(15) 0.34667(11) 0.67776(12) 0.0285(4) Uani 1 1 d . . .
H12 H -0.0457 0.3542 0.7482 0.034 Uiso 1 1 calc R . .
C13 C 0.13945(15) 0.30321(11) 0.63353(11) 0.0258(3) Uani 1 1 d . . .
C14 C 0.22147(15) 0.26277(12) 0.68297(12) 0.0287(4) Uani 1 1 d . A .
H14 H 0.1823 0.2720 0.7548 0.034 Uiso 1 1 calc R . .
C15 C 0.35124(15) 0.21128(11) 0.64308(11) 0.0258(3) Uani 1 1 d D . .
C16 C 0.4290(14) 0.1676(10) 0.7077(10) 0.0293(5) Uani 0.363(10) 1 d PDU A 1
C17 C 0.5668(9) 0.1311(7) 0.6292(7) 0.0255(17) Uani 0.363(10) 1 d PDU A 1
H17A H 0.6100 0.1784 0.6287 0.031 Uiso 0.363(10) 1 calc PR A 1
H17B H 0.6166 0.0629 0.6406 0.031 Uiso 0.363(10) 1 calc PR A 1
C31 C 0.3967(8) 0.0768(7) 0.7573(7) 0.045(2) Uani 0.363(10) 1 d PDU A 1
H31A H 0.4151 0.0266 0.7046 0.067 Uiso 0.363(10) 1 calc PR A 1
H31B H 0.3064 0.0989 0.8021 0.067 Uiso 0.363(10) 1 calc PR A 1
H31C H 0.4480 0.0468 0.7969 0.067 Uiso 0.363(10) 1 calc PR A 1
C32 C 0.4057(10) 0.2464(9) 0.7874(8) 0.056(3) Uani 0.363(10) 1 d PDU A 1
H32A H 0.4722 0.2218 0.8142 0.084 Uiso 0.363(10) 1 calc PR A 1
H32B H 0.3226 0.2583 0.8428 0.084 Uiso 0.363(10) 1 calc PR A 1
H32C H 0.4075 0.3096 0.7563 0.084 Uiso 0.363(10) 1 calc PR A 1
C16' C 0.4233(8) 0.1754(6) 0.7120(6) 0.0293(5) Uani 0.637(10) 1 d PDU A 2
C17' C 0.5493(6) 0.1036(4) 0.6368(5) 0.0335(12) Uani 0.637(10) 1 d PDU A 2
H17C H 0.5567 0.0325 0.6475 0.040 Uiso 0.637(10) 1 calc PR A 2
H17D H 0.6218 0.1143 0.6430 0.040 Uiso 0.637(10) 1 calc PR A 2
C31' C 0.3581(4) 0.1236(5) 0.8017(4) 0.0466(12) Uani 0.637(10) 1 d PDU A 2
H31D H 0.3386 0.0713 0.7773 0.070 Uiso 0.637(10) 1 calc PR A 2
H31E H 0.2791 0.1735 0.8485 0.070 Uiso 0.637(10) 1 calc PR A 2
H31F H 0.4145 0.0929 0.8370 0.070 Uiso 0.637(10) 1 calc PR A 2
C32' C 0.4394(6) 0.2653(4) 0.7516(4) 0.0400(11) Uani 0.637(10) 1 d PDU A 2
H32D H 0.4844 0.2421 0.7968 0.060 Uiso 0.637(10) 1 calc PR A 2
H32E H 0.3556 0.3161 0.7889 0.060 Uiso 0.637(10) 1 calc PR A 2
H32F H 0.4885 0.2948 0.6943 0.060 Uiso 0.637(10) 1 calc PR A 2
C18 C 0.54459(15) 0.13066(11) 0.53341(12) 0.0262(3) Uani 1 1 d D . .
C19 C 0.64937(14) 0.09305(11) 0.44253(12) 0.0254(3) Uani 1 1 d . A .
C20 C 0.65528(15) 0.11141(11) 0.34435(12) 0.0259(3) Uani 1 1 d . . .
C21 C 0.76046(15) 0.07654(12) 0.24776(12) 0.0285(4) Uani 1 1 d . A .
C22 C 0.71624(15) 0.12192(12) 0.17525(12) 0.0303(4) Uani 1 1 d . . .
H22 H 0.7658 0.1144 0.1044 0.036 Uiso 1 1 calc R A .
C23 C 0.58630(15) 0.18113(12) 0.22240(12) 0.0279(4) Uani 1 1 d . A .
C24 C 0.50770(15) 0.23465(11) 0.17295(12) 0.0288(4) Uani 1 1 d . . .
H24 H 0.5499 0.2358 0.1019 0.035 Uiso 1 1 calc R A .
C25 C 0.37828(15) 0.28587(11) 0.21182(11) 0.0260(3) Uani 1 1 d . A .
C26 C 0.31000(16) 0.34270(12) 0.14447(12) 0.0295(4) Uani 1 1 d . . .
C27 C 0.17057(16) 0.37131(12) 0.21870(12) 0.0313(4) Uani 1 1 d . A .
H27A H 0.1233 0.4442 0.2203 0.038 Uiso 1 1 calc R . .
H27B H 0.1283 0.3324 0.1999 0.038 Uiso 1 1 calc R . .
C28 C 0.17883(15) 0.34424(11) 0.31976(12) 0.0251(3) Uani 1 1 d . . .
C29 C 0.07319(15) 0.36869(11) 0.41008(11) 0.0252(3) Uani 1 1 d . A .
H29 H -0.0067 0.4011 0.4056 0.030 Uiso 1 1 calc R . .
C30 C 0.07110(14) 0.35109(10) 0.50686(12) 0.0239(3) Uani 1 1 d . . .
C33 C 0.78215(17) -0.06717(12) 0.46397(14) 0.0371(4) Uani 1 1 d . A .
H33A H 0.7079 -0.0737 0.5201 0.056 Uiso 1 1 calc R . .
H33B H 0.8579 -0.0994 0.4789 0.056 Uiso 1 1 calc R . .
H33C H 0.7935 -0.1000 0.4014 0.056 Uiso 1 1 calc R . .
C34 C 0.34488(18) 0.43657(13) 0.11335(14) 0.0387(4) Uani 1 1 d . A .
H34A H 0.3204 0.4792 0.1741 0.058 Uiso 1 1 calc R . .
H34B H 0.2999 0.4744 0.0716 0.058 Uiso 1 1 calc R . .
H34C H 0.4367 0.4163 0.0744 0.058 Uiso 1 1 calc R . .
C35 C 0.34190(17) 0.27813(13) 0.04998(12) 0.0362(4) Uani 1 1 d . A .
H35A H 0.4326 0.2592 0.0071 0.054 Uiso 1 1 calc R . .
H35B H 0.2919 0.3167 0.0120 0.054 Uiso 1 1 calc R . .
H35C H 0.3217 0.2171 0.0703 0.054 Uiso 1 1 calc R . .
C36 C 0.88504(15) 0.00166(12) 0.23150(12) 0.0290(4) Uani 1 1 d . . .
H36 H 0.9165 0.0015 0.2822 0.035 Uiso 1 1 calc R A .
C37 C 0.96029(14) -0.06763(12) 0.15132(12) 0.0275(4) Uani 1 1 d . A .
C38 C 1.08313(15) -0.14475(12) 0.14487(12) 0.0289(4) Uani 1 1 d . . .
C39 C 1.13773(16) -0.14194(14) 0.21267(14) 0.0392(4) Uani 1 1 d . A .
H39 H 1.0973 -0.0879 0.2639 0.047 Uiso 1 1 calc R . .
C40 C 1.24968(17) -0.21644(14) 0.20664(15) 0.0434(5) Uani 1 1 d . . .
H40 H 1.2847 -0.2135 0.2543 0.052 Uiso 1 1 calc R A .
C41 C 1.31127(17) -0.29519(14) 0.13220(14) 0.0412(5) Uani 1 1 d . A .
H41 H 1.3881 -0.3465 0.1284 0.049 Uiso 1 1 calc R . .
C42 C 1.25973(17) -0.29837(13) 0.06337(14) 0.0408(4) Uani 1 1 d . . .
H42 H 1.3019 -0.3517 0.0112 0.049 Uiso 1 1 calc R A .
C43 C 1.14678(16) -0.22421(12) 0.06972(13) 0.0340(4) Uani 1 1 d . A .
H43 H 1.1122 -0.2277 0.0219 0.041 Uiso 1 1 calc R . .
C44 C 0.92095(15) -0.07324(12) 0.07092(12) 0.0295(4) Uani 1 1 d . . .
C45 C 0.88527(15) -0.07822(12) 0.00513(13) 0.0317(4) Uani 1 1 d . A .
C46 C 0.83001(16) -0.07400(12) -0.06679(12) 0.0304(4) Uani 1 1 d . . .
C47 C 0.89912(17) -0.13098(13) -0.16010(13) 0.0364(4) Uani 1 1 d . A .
H47 H 0.9848 -0.1739 -0.1769 0.044 Uiso 1 1 calc R . .
C48 C 0.84323(19) -0.12509(14) -0.22816(14) 0.0417(4) Uani 1 1 d . . .
H48 H 0.8907 -0.1640 -0.2916 0.050 Uiso 1 1 calc R A .
C49 C 0.7183(2) -0.06267(15) -0.20417(15) 0.0459(5) Uani 1 1 d . A .
H49 H 0.6798 -0.0593 -0.2508 0.055 Uiso 1 1 calc R . .
C50 C 0.64965(18) -0.00516(14) -0.11222(15) 0.0417(4) Uani 1 1 d . . .
H50 H 0.5643 0.0383 -0.0962 0.050 Uiso 1 1 calc R A .
C51 C 0.70430(16) -0.01062(12) -0.04388(13) 0.0343(4) Uani 1 1 d . A .
H51 H 0.6564 0.0289 0.0192 0.041 Uiso 1 1 calc R . .
N1 N 0.17457(12) 0.30690(9) 0.53038(10) 0.0238(3) Uani 1 1 d D A .
H1 H 0.2498(15) 0.2855(12) 0.4875(12) 0.029 Uiso 1 1 d D . .
N2 N 0.42557(12) 0.18653(9) 0.54277(9) 0.0238(3) Uani 1 1 d . A .
N3 N 0.55232(13) 0.17188(10) 0.32435(10) 0.0260(3) Uani 1 1 d D A .
H3 H 0.4796(16) 0.2015(12) 0.3711(13) 0.031 Uiso 1 1 d D . .
N4 N 0.29969(12) 0.29367(9) 0.31061(9) 0.0248(3) Uani 1 1 d . A .
O1 O -0.74945(11) 0.73634(9) 0.52067(10) 0.0408(3) Uani 1 1 d . . .
O2 O -0.85586(12) 0.69699(11) 0.67503(11) 0.0525(4) Uani 1 1 d . . .
O3 O 0.76323(10) 0.03754(8) 0.45162(8) 0.0288(3) Uani 1 1 d . . .
C1S C 0.0010(3) 0.4197(2) 0.94257(17) 0.0722(7) Uani 1 1 d . . .
H1S1 H 0.0450 0.3500 0.9102 0.087 Uiso 1 1 calc R . .
H1S2 H -0.0782 0.4490 0.9307 0.087 Uiso 1 1 calc R . .
C2S C 0.0841(3) 0.48008(19) 0.89306(17) 0.0706(7) Uani 1 1 d . . .
H2S1 H 0.0934 0.4862 0.8217 0.085 Uiso 1 1 calc R . .
H2S2 H 0.1695 0.4436 0.8930 0.085 Uiso 1 1 calc R . .
C3S C 0.0328(2) 0.58363(19) 0.94502(17) 0.0664(6) Uani 1 1 d . . .
H3S1 H -0.0438 0.6251 0.9330 0.080 Uiso 1 1 calc R . .
H3S2 H 0.0971 0.6161 0.9156 0.080 Uiso 1 1 calc R . .

loop_
_atom_site_aniso_label
_atom_site_aniso_U_11
_atom_site_aniso_U_22
_atom_site_aniso_U_33
_atom_site_aniso_U_23
_atom_site_aniso_U_13
_atom_site_aniso_U_12
C1 0.0331(10) 0.0438(11) 0.0660(13) 0.0067(9) -0.0276(10) -0.0094(8)
C2 0.0273(10) 0.0373(10) 0.0436(11) -0.0079(8) -0.0134(9) -0.0087(7)
C3 0.0255(9) 0.0308(9) 0.0390(10) -0.0071(7) -0.0116(8) -0.0069(7)
C4 0.0247(9) 0.0594(12) 0.0346(10) -0.0076(9) -0.0050(8) -0.0093(8)
C5 0.0279(10) 0.0590(12) 0.0318(10) -0.0012(8) -0.0095(8) -0.0091(8)
C6 0.0246(9) 0.0305(9) 0.0358(9) -0.0074(7) -0.0105(8) -0.0074(7)
C7 0.0237(9) 0.0282(8) 0.0375(10) -0.0022(7) -0.0071(7) -0.0106(7)
C8 0.0302(9) 0.0269(8) 0.0408(10) 0.0012(7) -0.0139(8) -0.0121(7)
C9 0.0269(9) 0.0336(9) 0.0306(9) -0.0049(7) -0.0092(7) -0.0088(7)
C10 0.0257(9) 0.0301(8) 0.0274(9) -0.0033(6) -0.0083(7) -0.0082(7)
C11 0.0249(8) 0.0251(8) 0.0280(8) -0.0026(6) -0.0099(7) -0.0068(6)
C12 0.0262(9) 0.0307(8) 0.0232(8) -0.0036(6) -0.0064(7) -0.0064(7)
C13 0.0260(9) 0.0266(8) 0.0220(8) -0.0012(6) -0.0078(7) -0.0075(6)
C14 0.0293(9) 0.0347(9) 0.0188(8) -0.0016(6) -0.0084(7) -0.0083(7)
C15 0.0288(9) 0.0290(8) 0.0224(8) 0.0016(6) -0.0122(7) -0.0111(7)
C16 0.0259(11) 0.0415(13) 0.0222(10) 0.0039(9) -0.0121(8) -0.0112(10)
C17 0.024(3) 0.033(4) 0.022(3) 0.002(3) -0.011(2) -0.011(2)
C31 0.029(4) 0.066(5) 0.045(4) 0.025(3) -0.023(3) -0.018(3)
C32 0.042(5) 0.077(6) 0.042(5) -0.023(4) -0.026(4) 0.001(4)
C16' 0.0259(11) 0.0415(13) 0.0222(10) 0.0039(9) -0.0121(8) -0.0112(10)
C17' 0.029(2) 0.044(3) 0.0314(19) 0.0046(18) -0.0181(16) -0.0111(18)
C31' 0.035(2) 0.071(3) 0.040(2) 0.027(2) -0.0211(19) -0.023(2)
C32' 0.034(3) 0.057(2) 0.031(3) -0.0060(19) -0.017(2) -0.0131(17)
C18 0.0277(9) 0.0274(8) 0.0264(8) 0.0009(6) -0.0157(7) -0.0073(7)
C19 0.0225(8) 0.0257(8) 0.0300(9) 0.0004(6) -0.0143(7) -0.0061(6)
C20 0.0233(8) 0.0278(8) 0.0270(8) 0.0000(6) -0.0119(7) -0.0069(6)
C21 0.0240(8) 0.0319(8) 0.0271(9) 0.0016(7) -0.0093(7) -0.0080(7)
C22 0.0251(9) 0.0346(9) 0.0242(8) 0.0019(7) -0.0068(7) -0.0060(7)
C23 0.0261(9) 0.0303(8) 0.0237(8) 0.0021(6) -0.0082(7) -0.0075(7)
C24 0.0295(9) 0.0304(8) 0.0215(8) 0.0031(6) -0.0091(7) -0.0062(7)
C25 0.0303(9) 0.0241(8) 0.0220(8) 0.0007(6) -0.0120(7) -0.0058(6)
C26 0.0315(9) 0.0304(8) 0.0231(8) 0.0024(6) -0.0136(7) -0.0038(7)
C27 0.0317(9) 0.0321(9) 0.0268(9) 0.0015(7) -0.0155(8) -0.0030(7)
C28 0.0275(9) 0.0231(8) 0.0265(8) 0.0004(6) -0.0143(7) -0.0066(6)
C29 0.0228(8) 0.0247(8) 0.0287(9) 0.0004(6) -0.0131(7) -0.0056(6)
C30 0.0229(8) 0.0203(7) 0.0284(8) -0.0011(6) -0.0111(7) -0.0062(6)
C33 0.0355(10) 0.0302(9) 0.0433(10) 0.0036(7) -0.0187(9) -0.0057(7)
C34 0.0433(11) 0.0347(9) 0.0360(10) 0.0097(7) -0.0198(9) -0.0078(8)
C35 0.0370(10) 0.0431(10) 0.0240(9) 0.0008(7) -0.0155(8) -0.0049(8)
C36 0.0227(8) 0.0357(9) 0.0286(9) 0.0050(7) -0.0113(7) -0.0096(7)
C37 0.0207(8) 0.0329(8) 0.0281(9) 0.0059(7) -0.0087(7) -0.0104(7)
C38 0.0204(8) 0.0332(9) 0.0299(9) 0.0080(7) -0.0072(7) -0.0100(7)
C39 0.0281(9) 0.0442(10) 0.0419(11) -0.0004(8) -0.0152(8) -0.0065(8)
C40 0.0298(10) 0.0528(11) 0.0475(11) 0.0075(9) -0.0205(9) -0.0091(8)
C41 0.0245(9) 0.0423(10) 0.0458(11) 0.0141(8) -0.0113(8) -0.0039(8)
C42 0.0333(10) 0.0366(10) 0.0373(10) 0.0039(8) -0.0061(8) -0.0041(8)
C43 0.0270(9) 0.0381(9) 0.0312(9) 0.0065(7) -0.0088(8) -0.0085(7)
C44 0.0207(8) 0.0317(9) 0.0306(9) 0.0005(7) -0.0063(7) -0.0070(7)
C45 0.0233(9) 0.0338(9) 0.0325(9) 0.0009(7) -0.0072(8) -0.0078(7)
C46 0.0302(9) 0.0327(9) 0.0309(9) 0.0052(7) -0.0134(8) -0.0132(7)
C47 0.0311(9) 0.0387(9) 0.0356(10) 0.0020(7) -0.0102(8) -0.0114(8)
C48 0.0498(12) 0.0467(11) 0.0299(10) 0.0030(8) -0.0152(9) -0.0192(9)
C49 0.0563(13) 0.0545(12) 0.0432(11) 0.0175(9) -0.0323(10) -0.0262(10)
C50 0.0352(10) 0.0431(10) 0.0495(12) 0.0121(9) -0.0232(9) -0.0110(8)
C51 0.0311(9) 0.0354(9) 0.0339(9) 0.0032(7) -0.0121(8) -0.0098(7)
N1 0.0195(7) 0.0273(7) 0.0214(7) -0.0014(5) -0.0071(6) -0.0051(5)
N2 0.0239(7) 0.0260(7) 0.0227(7) 0.0012(5) -0.0103(6) -0.0088(5)
N3 0.0198(7) 0.0305(7) 0.0217(7) -0.0003(5) -0.0075(6) -0.0022(6)
N4 0.0257(7) 0.0243(6) 0.0230(7) -0.0006(5) -0.0103(6) -0.0062(5)
O1 0.0294(7) 0.0399(7) 0.0545(8) 0.0038(6) -0.0201(6) -0.0099(5)
O2 0.0253(7) 0.0677(9) 0.0508(9) -0.0025(7) -0.0096(7) -0.0055(6)
O3 0.0248(6) 0.0296(6) 0.0332(6) 0.0001(5) -0.0172(5) -0.0042(5)
C1S 0.0797(18) 0.0816(17) 0.0438(13) -0.0165(12) -0.0128(13) -0.0247(14)
C2S 0.0684(16) 0.0850(17) 0.0375(12) -0.0124(11) -0.0076(11) -0.0153(14)
C3S 0.0589(15) 0.0763(16) 0.0526(14) -0.0016(11) -0.0201(12) -0.0120(12)

loop_
_atom_type_symbol
_atom_type_description
_atom_type_scat_dispersion_real
_atom_type_scat_dispersion_imag
_atom_type_scat_source
C C 0.0033 0.0016 'International Tables Vol C Tables 4.2.6.8 and 6.1.1.4'
H H 0.0000 0.0000 'International Tables Vol C Tables 4.2.6.8 and 6.1.1.4'
N N 0.0061 0.0033 'International Tables Vol C Tables 4.2.6.8 and 6.1.1.4'
O O 0.0106 0.0060 'International Tables Vol C Tables 4.2.6.8 and 6.1.1.4'

loop_
_geom_angle_atom_site_label_1
_geom_angle_atom_site_label_2
_geom_angle_atom_site_label_3
_geom_angle
_geom_angle_site_symmetry_1
_geom_angle_site_symmetry_3
O1 C1 H1A 109.5 . .
O1 C1 H1B 109.5 . .
H1A C1 H1B 109.5 . .
O1 C1 H1C 109.5 . .
H1A C1 H1C 109.5 . .
H1B C1 H1C 109.5 . .
O2 C2 O1 123.40(16) . .
O2 C2 C3 124.28(17) . .
O1 C2 C3 112.32(15) . .
C4 C3 C8 119.25(16) . .
C4 C3 C2 119.02(16) . .
C8 C3 C2 121.74(16) . .
C5 C4 C3 120.60(17) . .
C5 C4 H4 119.7 . .
C3 C4 H4 119.7 . .
C4 C5 C6 120.35(17) . .
C4 C5 H5 119.8 . .
C6 C5 H5 119.8 . .
C7 C6 C5 118.53(16) . .
C7 C6 C9 119.66(15) . .
C5 C6 C9 121.81(16) . .
C8 C7 C6 120.77(16) . .
C8 C7 H7 119.6 . .
C6 C7 H7 119.6 . .
C7 C8 C3 120.50(16) . .
C7 C8 H8 119.7 . .
C3 C8 H8 119.7 . .
C10 C9 C6 176.39(18) . .
C9 C10 C11 177.22(18) . .
C12 C11 C10 128.77(15) . .
C12 C11 C30 107.66(14) . .
C10 C11 C30 123.56(14) . .
C11 C12 C13 108.44(14) . .
C11 C12 H12 125.8 . .
C13 C12 H12 125.8 . .
N1 C13 C14 125.98(14) . .
N1 C13 C12 106.53(13) . .
C14 C13 C12 127.48(14) . .
C15 C14 C13 129.71(15) . .
C15 C14 H14 115.1 . .
C13 C14 H14 115.1 . .
N2 C15 C14 125.10(14) . .
N2 C15 C16' 114.0(3) . .
C14 C15 C16' 120.9(3) . .
N2 C15 C16 110.9(5) . .
C14 C15 C16 123.9(5) . .
C31 C16 C32 111.1(10) . .
C31 C16 C15 108.7(9) . .
C32 C16 C15 112.1(10) . .
C31 C16 C17 109.3(9) . .
C32 C16 C17 112.0(10) . .
C15 C16 C17 103.2(9) . .
C18 C17 C16 100.1(8) . .
C18 C17 H17A 111.7 . .
C16 C17 H17A 111.7 . .
C18 C17 H17B 111.7 . .
C16 C17 H17B 111.7 . .
H17A C17 H17B 109.5 . .
C31' C16' C15 113.1(6) . .
C31' C16' C17' 113.0(6) . .
C15 C16' C17' 100.1(5) . .
C31' C16' C32' 109.2(5) . .
C15 C16' C32' 109.7(5) . .
C17' C16' C32' 111.7(6) . .
C16' C17' C18 103.9(5) . .
C16' C17' H17C 111.0 . .
C18 C17' H17C 111.0 . .
C16' C17' H17D 111.0 . .
C18 C17' H17D 111.0 . .
H17C C17' H17D 109.0 . .
C16' C31' H31D 109.5 . .
C16' C31' H31E 109.5 . .
H31D C31' H31E 109.5 . .
C16' C31' H31F 109.5 . .
H31D C31' H31F 109.5 . .
H31E C31' H31F 109.5 . .
C16' C32' H32D 109.5 . .
C16' C32' H32E 109.5 . .
H32D C32' H32E 109.5 . .
C16' C32' H32F 109.5 . .
H32D C32' H32F 109.5 . .
H32E C32' H32F 109.5 . .
N2 C18 C19 125.75(14) . .
N2 C18 C17 114.2(4) . .
C19 C18 C17 118.5(4) . .
N2 C18 C17' 111.2(3) . .
C19 C18 C17' 122.8(3) . .
O3 C19 C18 115.55(13) . .
O3 C19 C20 116.68(13) . .
C18 C19 C20 127.55(14) . .
N3 C20 C19 123.02(14) . .
N3 C20 C21 106.63(13) . .
C19 C20 C21 130.34(14) . .
C22 C21 C20 106.47(14) . .
C22 C21 C36 127.64(15) . .
C20 C21 C36 125.72(14) . .
C21 C22 C23 109.56(14) . .
C21 C22 H22 125.2 . .
C23 C22 H22 125.2 . .
N3 C23 C24 127.49(15) . .
N3 C23 C22 106.49(14) . .
C24 C23 C22 125.96(15) . .
C25 C24 C23 129.74(15) . .
C25 C24 H24 115.1 . .
C23 C24 H24 115.1 . .
N4 C25 C24 125.03(14) . .
N4 C25 C26 113.34(13) . .
C24 C25 C26 121.62(14) . .
C34 C26 C35 109.86(14) . .
C34 C26 C25 108.88(14) . .
C35 C26 C25 112.96(13) . .
C34 C26 C27 111.06(13) . .
C35 C26 C27 112.88(14) . .
C25 C26 C27 100.88(12) . .
C28 C27 C26 103.74(13) . .
C28 C27 H27A 111.0 . .
C26 C27 H27A 111.0 . .
C28 C27 H27B 111.0 . .
C26 C27 H27B 111.0 . .
H27A C27 H27B 109.0 . .
N4 C28 C29 124.91(14) . .
N4 C28 C27 112.40(13) . .
C29 C28 C27 122.69(14) . .
C28 C29 C30 127.11(14) . .
C28 C29 H29 116.4 . .
C30 C29 H29 116.4 . .
N1 C30 C29 125.98(14) . .
N1 C30 C11 106.18(13) . .
C29 C30 C11 127.83(14) . .
O3 C33 H33A 109.5 . .
O3 C33 H33B 109.5 . .
H33A C33 H33B 109.5 . .
O3 C33 H33C 109.5 . .
H33A C33 H33C 109.5 . .
H33B C33 H33C 109.5 . .
C26 C34 H34A 109.5 . .
C26 C34 H34B 109.5 . .
H34A C34 H34B 109.5 . .
C26 C34 H34C 109.5 . .
H34A C34 H34C 109.5 . .
H34B C34 H34C 109.5 . .
C26 C35 H35A 109.5 . .
C26 C35 H35B 109.5 . .
H35A C35 H35B 109.5 . .
C26 C35 H35C 109.5 . .
H35A C35 H35C 109.5 . .
H35B C35 H35C 109.5 . .
C37 C36 C21 126.50(15) . .
C37 C36 H36 116.8 . .
C21 C36 H36 116.8 . .
C36 C37 C44 120.85(14) . .
C36 C37 C38 122.17(15) . .
C44 C37 C38 116.89(14) . .
C39 C38 C43 117.60(15) . .
C39 C38 C37 122.50(15) . .
C43 C38 C37 119.90(15) . .
C40 C39 C38 121.07(17) . .
C40 C39 H39 119.5 . .
C38 C39 H39 119.5 . .
C41 C40 C39 120.70(18) . .
C41 C40 H40 119.7 . .
C39 C40 H40 119.7 . .
C42 C41 C40 119.06(16) . .
C42 C41 H41 120.5 . .
C40 C41 H41 120.5 . .
C41 C42 C43 120.41(17) . .
C41 C42 H42 119.8 . .
C43 C42 H42 119.8 . .
C42 C43 C38 121.15(17) . .
C42 C43 H43 119.4 . .
C38 C43 H43 119.4 . .
C45 C44 C37 178.41(17) . .
C44 C45 C46 173.25(17) . .
C47 C46 C51 119.02(16) . .
C47 C46 C45 121.54(15) . .
C51 C46 C45 119.44(15) . .
C48 C47 C46 120.21(17) . .
C48 C47 H47 119.9 . .
C46 C47 H47 119.9 . .
C47 C48 C49 120.18(17) . .
C47 C48 H48 119.9 . .
C49 C48 H48 119.9 . .
C50 C49 C48 119.92(17) . .
C50 C49 H49 120.0 . .
C48 C49 H49 120.0 . .
C51 C50 C49 120.34(17) . .
C51 C50 H50 119.8 . .
C49 C50 H50 119.8 . .
C50 C51 C46 120.32(16) . .
C50 C51 H51 119.8 . .
C46 C51 H51 119.8 . .
C30 N1 C13 111.19(13) . .
C30 N1 H1 124.2(12) . .
C13 N1 H1 124.6(12) . .
C18 N2 C15 108.18(12) . .
C23 N3 C20 110.78(13) . .
C23 N3 H3 126.5(12) . .
C20 N3 H3 122.6(12) . .
C25 N4 C28 108.58(13) . .
C2 O1 C1 115.98(14) . .
C19 O3 C33 114.02(12) . .
C2S C1S C3S 113.5(2) . 2_567
C2S C1S H1S1 108.9 . .
C3S C1S H1S1 108.9 2_567 .
C2S C1S H1S2 108.9 . .
C3S C1S H1S2 108.9 2_567 .
H1S1 C1S H1S2 107.7 . .
C1S C2S C3S 112.9(2) . .
C1S C2S H2S1 109.0 . .
C3S C2S H2S1 109.0 . .
C1S C2S H2S2 109.0 . .
C3S C2S H2S2 109.0 . .
H2S1 C2S H2S2 107.8 . .
C2S C3S C1S 111.6(2) . 2_567
C2S C3S H3S1 109.3 . .
C1S C3S H3S1 109.3 2_567 .
C2S C3S H3S2 109.3 . .
C1S C3S H3S2 109.3 2_567 .
H3S1 C3S H3S2 108.0 . .

loop_
_geom_bond_atom_site_label_1
_geom_bond_atom_site_label_2
_geom_bond_distance
_geom_bond_site_symmetry_2
C1 O1 1.441(2) .
C1 H1A 0.9800 .
C1 H1B 0.9800 .
C1 H1C 0.9800 .
C2 O2 1.209(2) .
C2 O1 1.336(2) .
C2 C3 1.487(2) .
C3 C4 1.387(3) .
C3 C8 1.388(2) .
C4 C5 1.382(2) .
C4 H4 0.9500 .
C5 C6 1.401(2) .
C5 H5 0.9500 .
C6 C7 1.394(2) .
C6 C9 1.431(2) .
C7 C8 1.378(2) .
C7 H7 0.9500 .
C8 H8 0.9500 .
C9 C10 1.202(2) .
C10 C11 1.421(2) .
C11 C12 1.381(2) .
C11 C30 1.435(2) .
C12 C13 1.410(2) .
C12 H12 0.9500 .
C13 N1 1.377(2) .
C13 C14 1.394(2) .
C14 C15 1.383(2) .
C14 H14 0.9500 .
C15 N2 1.3599(19) .
C15 C16' 1.524(9) .
C15 C16 1.536(16) .
C16 C31 1.531(13) .
C16 C32 1.532(12) .
C16 C17 1.537(12) .
C17 C18 1.507(10) .
C17 H17A 0.9900 .
C17 H17B 0.9900 .
C31 H31A 0.9800 .
C31 H31B 0.9800 .
C31 H31C 0.9800 .
C32 H32A 0.9800 .
C32 H32B 0.9800 .
C32 H32C 0.9800 .
C16' C31' 1.524(8) .
C16' C17' 1.525(7) .
C16' C32' 1.536(7) .
C17' C18 1.529(6) .
C17' H17C 0.9900 .
C17' H17D 0.9900 .
C31' H31D 0.9800 .
C31' H31E 0.9800 .
C31' H31F 0.9800 .
C32' H32D 0.9800 .
C32' H32E 0.9800 .
C32' H32F 0.9800 .
C18 N2 1.3482(19) .
C18 C19 1.392(2) .
C19 O3 1.3920(18) .
C19 C20 1.398(2) .
C20 N3 1.3781(19) .
C20 C21 1.441(2) .
C21 C22 1.380(2) .
C21 C36 1.458(2) .
C22 C23 1.410(2) .
C22 H22 0.9500 .
C23 N3 1.370(2) .
C23 C24 1.400(2) .
C24 C25 1.379(2) .
C24 H24 0.9500 .
C25 N4 1.354(2) .
C25 C26 1.532(2) .
C26 C34 1.528(2) .
C26 C35 1.531(2) .
C26 C27 1.536(2) .
C27 C28 1.512(2) .
C27 H27A 0.9900 .
C27 H27B 0.9900 .
C28 N4 1.3544(19) .
C28 C29 1.382(2) .
C29 C30 1.390(2) .
C29 H29 0.9500 .
C30 N1 1.3644(19) .
C33 O3 1.434(2) .
C33 H33A 0.9800 .
C33 H33B 0.9800 .
C33 H33C 0.9800 .
C34 H34A 0.9800 .
C34 H34B 0.9800 .
C34 H34C 0.9800 .
C35 H35A 0.9800 .
C35 H35B 0.9800 .
C35 H35C 0.9800 .
C36 C37 1.353(2) .
C36 H36 0.9500 .
C37 C44 1.433(2) .
C37 C38 1.488(2) .
C38 C39 1.392(2) .
C38 C43 1.392(2) .
C39 C40 1.380(2) .
C39 H39 0.9500 .
C40 C41 1.380(3) .
C40 H40 0.9500 .
C41 C42 1.378(3) .
C41 H41 0.9500 .
C42 C43 1.385(2) .
C42 H42 0.9500 .
C43 H43 0.9500 .
C44 C45 1.203(2) .
C45 C46 1.430(2) .
C46 C47 1.396(2) .
C46 C51 1.398(2) .
C47 C48 1.382(3) .
C47 H47 0.9500 .
C48 C49 1.384(3) .
C48 H48 0.9500 .
C49 C50 1.384(3) .
C49 H49 0.9500 .
C50 C51 1.375(2) .
C50 H50 0.9500 .
C51 H51 0.9500 .
N1 H1 0.839(15) .
N3 H3 0.853(16) .
C1S C2S 1.498(4) .
C1S C3S 1.507(3) 2_567
C1S H1S1 0.9900 .
C1S H1S2 0.9900 .
C2S C3S 1.500(3) .
C2S H2S1 0.9900 .
C2S H2S2 0.9900 .
C3S C1S 1.507(3) 2_567
C3S H3S1 0.9900 .
C3S H3S2 0.9900 .

loop_
_geom_torsion_atom_site_label_1
_geom_torsion_atom_site_label_2
_geom_torsion_atom_site_label_3
_geom_torsion_atom_site_label_4
_geom_torsion
_geom_torsion_site_symmetry_1
_geom_torsion_site_symmetry_4
O2 C2 C3 C4 -5.4(3) . .
O1 C2 C3 C4 175.15(15) . .
O2 C2 C3 C8 174.34(17) . .
O1 C2 C3 C8 -5.1(2) . .
C8 C3 C4 C5 -0.1(3) . .
C2 C3 C4 C5 179.68(16) . .
C3 C4 C5 C6 0.0(3) . .
C4 C5 C6 C7 0.0(3) . .
C4 C5 C6 C9 179.96(16) . .
C5 C6 C7 C8 -0.1(2) . .
C9 C6 C7 C8 180.00(14) . .
C6 C7 C8 C3 0.0(2) . .
C4 C3 C8 C7 0.0(2) . .
C2 C3 C8 C7 -179.71(14) . .
C10 C11 C12 C13 -178.86(15) . .
C30 C11 C12 C13 0.02(17) . .
C11 C12 C13 N1 -0.40(17) . .
C11 C12 C13 C14 -179.56(15) . .
N1 C13 C14 C15 -5.7(3) . .
C12 C13 C14 C15 173.34(16) . .
C13 C14 C15 N2 -2.5(3) . .
C13 C14 C15 C16' 178.6(4) . .
C13 C14 C15 C16 -177.8(6) . .
N2 C15 C16 C31 -104.9(8) . .
C14 C15 C16 C31 70.9(9) . .
C16' C15 C16 C31 118(11) . .
N2 C15 C16 C32 131.8(9) . .
C14 C15 C16 C32 -52.3(11) . .
C16' C15 C16 C32 -5(10) . .
N2 C15 C16 C17 11.1(9) . .
C14 C15 C16 C17 -173.0(5) . .
C16' C15 C16 C17 -126(11) . .
C31 C16 C17 C18 99.5(10) . .
C32 C16 C17 C18 -136.9(10) . .
C15 C16 C17 C18 -16.1(9) . .
N2 C15 C16' C31' -132.8(5) . .
C14 C15 C16' C31' 46.2(6) . .
C16 C15 C16' C31' -89(11) . .
N2 C15 C16' C17' -12.4(5) . .
C14 C15 C16' C17' 166.6(3) . .
C16 C15 C16' C17' 32(10) . .
N2 C15 C16' C32' 105.1(5) . .
C14 C15 C16' C32' -75.9(6) . .
C16 C15 C16' C32' 149(11) . .
C31' C16' C17' C18 135.6(6) . .
C15 C16' C17' C18 15.1(5) . .
C32' C16' C17' C18 -100.9(6) . .
C16 C17 C18 N2 18.6(8) . .
C16 C17 C18 C19 -174.7(6) . .
C16 C17 C18 C17' -66.4(16) . .
C16' C17' C18 N2 -15.3(5) . .
C16' C17' C18 C19 170.3(4) . .
C16' C17' C18 C17 87.6(18) . .
N2 C18 C19 O3 179.71(13) . .
C17 C18 C19 O3 14.6(5) . .
C17' C18 C19 O3 -6.7(3) . .
N2 C18 C19 C20 5.4(3) . .
C17 C18 C19 C20 -159.7(4) . .
C17' C18 C19 C20 179.0(3) . .
O3 C19 C20 N3 -174.67(13) . .
C18 C19 C20 N3 -0.4(3) . .
O3 C19 C20 C21 4.5(2) . .
C18 C19 C20 C21 178.79(16) . .
N3 C20 C21 C22 2.77(17) . .
C19 C20 C21 C22 -176.49(16) . .
N3 C20 C21 C36 -172.71(15) . .
C19 C20 C21 C36 8.0(3) . .
C20 C21 C22 C23 -2.00(18) . .
C36 C21 C22 C23 173.37(15) . .
C21 C22 C23 N3 0.46(19) . .
C21 C22 C23 C24 -176.92(15) . .
N3 C23 C24 C25 -3.9(3) . .
C22 C23 C24 C25 172.91(16) . .
C23 C24 C25 N4 -0.2(3) . .
C23 C24 C25 C26 178.28(16) . .
N4 C25 C26 C34 107.44(15) . .
C24 C25 C26 C34 -71.18(19) . .
N4 C25 C26 C35 -130.23(15) . .
C24 C25 C26 C35 51.1(2) . .
N4 C25 C26 C27 -9.46(17) . .
C24 C25 C26 C27 171.91(15) . .
C34 C26 C27 C28 -105.70(14) . .
C35 C26 C27 C28 130.41(14) . .
C25 C26 C27 C28 9.58(15) . .
C26 C27 C28 N4 -8.04(17) . .
C26 C27 C28 C29 172.41(14) . .
N4 C28 C29 C30 3.4(2) . .
C27 C28 C29 C30 -177.10(15) . .
C28 C29 C30 N1 0.8(2) . .
C28 C29 C30 C11 179.68(15) . .
C12 C11 C30 N1 0.37(16) . .
C10 C11 C30 N1 179.32(14) . .
C12 C11 C30 C29 -178.71(15) . .
C10 C11 C30 C29 0.2(2) . .
C22 C21 C36 C37 -29.7(3) . .
C20 C21 C36 C37 144.84(17) . .
C21 C36 C37 C44 0.0(3) . .
C21 C36 C37 C38 -176.45(15) . .
C36 C37 C38 C39 -9.7(2) . .
C44 C37 C38 C39 173.77(15) . .
C36 C37 C38 C43 169.44(15) . .
C44 C37 C38 C43 -7.1(2) . .
C43 C38 C39 C40 -1.3(3) . .
C37 C38 C39 C40 177.86(16) . .
C38 C39 C40 C41 0.8(3) . .
C39 C40 C41 C42 0.3(3) . .
C40 C41 C42 C43 -0.8(3) . .
C41 C42 C43 C38 0.4(3) . .
C39 C38 C43 C42 0.7(2) . .
C37 C38 C43 C42 -178.46(15) . .
C51 C46 C47 C48 -0.5(3) . .
C45 C46 C47 C48 -179.81(16) . .
C46 C47 C48 C49 0.0(3) . .
C47 C48 C49 C50 0.7(3) . .
C48 C49 C50 C51 -0.8(3) . .
C49 C50 C51 C46 0.3(3) . .
C47 C46 C51 C50 0.4(2) . .
C45 C46 C51 C50 179.70(16) . .
C29 C30 N1 C13 178.46(14) . .
C11 C30 N1 C13 -0.64(16) . .
C14 C13 N1 C30 179.83(14) . .
C12 C13 N1 C30 0.65(17) . .
C19 C18 N2 C15 -178.09(15) . .
C17 C18 N2 C15 -12.4(4) . .
C17' C18 N2 C15 7.7(3) . .
C14 C15 N2 C18 -175.61(15) . .
C16' C15 N2 C18 3.4(4) . .
C16 C15 N2 C18 0.2(6) . .
C24 C23 N3 C20 178.70(15) . .
C22 C23 N3 C20 1.37(18) . .
C19 C20 N3 C23 176.74(14) . .
C21 C20 N3 C23 -2.59(17) . .
C24 C25 N4 C28 -176.53(15) . .
C26 C25 N4 C28 4.91(17) . .
C29 C28 N4 C25 -178.26(14) . .
C27 C28 N4 C25 2.20(17) . .
O2 C2 O1 C1 2.6(2) . .
C3 C2 O1 C1 -177.91(14) . .
C18 C19 O3 C33 86.13(16) . .
C20 C19 O3 C33 -98.87(16) . .
C3S C1S C2S C3S -51.6(3) 2_567 .
C1S C2S C3S C1S 50.7(3) . 2_567
